data_7041721
loop_
_publ_author_name
'Escriche-Tur, Luis'
'Font-Bardia, Merc\`e'
'Albela, Bel\'en'
'Corbella, Montserrat'

_publ_section_title
;
 Determination of ZFS parameters from the EPR spectra of mono-, di- and
 trinuclear Mn(II) complexes: impact of magnetic coupling.
;
_journal_issue 8
_journal_name_full 'Dalton transactions (Cambridge, England : 2003)'
_journal_page_first 2699
_journal_page_last 2714
_journal_paper_doi 10.1039/c6dt04012h
_journal_volume 46
_journal_year 2017
_chemical_formula_moiety 'C56 H46 Mn2 N8 O6, 2(Cl O4)'
_chemical_formula_sum 'C56 H46 Cl2 Mn2 N8 O14'
_chemical_formula_weight 1235.79
_space_group_crystal_system monoclinic
_space_group_IT_number 14
_space_group_name_Hall '-P 2ybc'
_space_group_name_H-M_alt 'P 1 21/c 1'
_symmetry_space_group_name_Hall '-P 2ybc'
_symmetry_space_group_name_H-M 'P 1 21/c 1'
_atom_sites_solution_hydrogens geom
_audit_creation_method SHELXL-2016/6
_audit_update_record
;
2016-12-14 deposited with the CCDC.
2017-01-17 downloaded from the CCDC.
;
_cell_angle_alpha 90
_cell_angle_beta 92.8570(10)
_cell_angle_gamma 90
_cell_formula_units_Z 2
_cell_length_a 9.1362(4)
_cell_length_b 23.6792(10)
_cell_length_c 12.2498(5)
_cell_measurement_reflns_used 9972
_cell_measurement_temperature 90(2)
_cell_measurement_theta_max 41.30
_cell_measurement_theta_min 2.39
_cell_volume 2646.80(19)
_computing_cell_refinement 'Bruker SAINT'
_computing_data_collection 'Bruker APEX2'
_computing_data_reduction 'Bruker SAINT'
_computing_molecular_graphics 'Bruker SHELXTL'
_computing_publication_material 'Bruker SHELXTL'
_computing_structure_refinement 'SHELXL-2016/6 (Sheldrick, 2016)'
_computing_structure_solution 'SHELXL-2016/6 (Sheldrick, 2016)'
_diffrn_ambient_temperature 90(2)
_diffrn_measured_fraction_theta_full 0.999
_diffrn_measured_fraction_theta_max 0.999
_diffrn_measurement_device_type 'D8 VENTURE'
_diffrn_radiation_monochromator multilayer
_diffrn_radiation_source 'high brilliance Incoatec Microfocus Source '
_diffrn_radiation_type MoK\a
_diffrn_radiation_wavelength 0.71073
_diffrn_reflns_av_R_equivalents 0.0344
_diffrn_reflns_av_unetI/netI 0.0225
_diffrn_reflns_Laue_measured_fraction_full 0.999
_diffrn_reflns_Laue_measured_fraction_max 0.999
_diffrn_reflns_limit_h_max 16
_diffrn_reflns_limit_h_min -16
_diffrn_reflns_limit_k_max 43
_diffrn_reflns_limit_k_min -43
_diffrn_reflns_limit_l_max 22
_diffrn_reflns_limit_l_min -22
_diffrn_reflns_number 127139
_diffrn_reflns_point_group_measured_fraction_full 0.999
_diffrn_reflns_point_group_measured_fraction_max 0.999
_diffrn_reflns_theta_full 25.242
_diffrn_reflns_theta_max 41.336
_diffrn_reflns_theta_min 2.232
_exptl_absorpt_coefficient_mu 0.656
_exptl_absorpt_correction_T_max 0.7481
_exptl_absorpt_correction_T_min 0.6454
_exptl_absorpt_correction_type multi-scan
_exptl_absorpt_process_details sadabs
_exptl_crystal_colour yellow
_exptl_crystal_density_diffrn 1.551
_exptl_crystal_description prism
_exptl_crystal_F_000 1268
_exptl_crystal_size_max 0.19
_exptl_crystal_size_mid 0.12
_exptl_crystal_size_min 0.10
_refine_diff_density_max 0.832
_refine_diff_density_min -0.730
_refine_diff_density_rms 0.083
_refine_ls_extinction_method none
_refine_ls_goodness_of_fit_ref 1.085
_refine_ls_hydrogen_treatment constr
_refine_ls_matrix_type full
_refine_ls_number_parameters 370
_refine_ls_number_reflns 17755
_refine_ls_number_restraints 0
_refine_ls_restrained_S_all 1.085
_refine_ls_R_factor_all 0.0471
_refine_ls_R_factor_gt 0.0356
_refine_ls_shift/su_max 0.002
_refine_ls_shift/su_mean 0.000
_refine_ls_structure_factor_coef Fsqd
_refine_ls_weighting_details 'w=1/[\s^2^(Fo^2^)+(0.0455P)^2^+0.7240P] where P=(Fo^2^+2Fc^2^)/3'
_refine_ls_weighting_scheme calc
_refine_ls_wR_factor_gt 0.0898
_refine_ls_wR_factor_ref 0.0952
_reflns_Friedel_coverage 0.000
_reflns_number_gt 14943
_reflns_number_total 17755
_reflns_threshold_expression 'I > 2\s(I)'
_cod_data_source_file c6dt04012h2.cif
_cod_data_source_block Compound_2
_cod_depositor_comments 'Adding full bibliography for 7041716--7041723.cif.'
_cod_database_code 7041721
_shelx_shelxl_version_number 2016/6
_shelx_space_group_comment
;
The symmetry employed for this shelxl refinement is uniquely defined
by the following loop, which should always be used as a source of
symmetry information in preference to the above space-group names.
They are only intended as comments.
;

loop_
_space_group_symop_operation_xyz
'x, y, z'
'-x, y+1/2, -z+1/2'
'-x, -y, -z'
'x, -y-1/2, z-1/2'

loop_
_atom_site_label
_atom_site_type_symbol
_atom_site_fract_x
_atom_site_fract_y
_atom_site_fract_z
_atom_site_U_iso_or_equiv
_atom_site_adp_type
_atom_site_occupancy
_atom_site_site_symmetry_order
_atom_site_calc_flag
_atom_site_refinement_flags_posn
_atom_site_refinement_flags_adp
Mn1 Mn 0.41739(2) 0.90755(2) 0.00875(2) 0.01001(2) Uani 1 1 d . .
N2 N 0.34761(7) 0.85208(3) 0.14972(5) 0.01325(9) Uani 1 1 d . .
N1 N 0.60479(7) 0.90574(3) 0.13512(5) 0.01342(9) Uani 1 1 d . .
N3 N 0.44489(6) 0.83522(3) -0.11472(5) 0.01185(9) Uani 1 1 d . .
N4 N 0.20290(7) 0.89772(3) -0.08568(5) 0.01264(9) Uani 1 1 d . .
O2 O 0.51811(8) 0.95126(3) -0.11743(5) 0.01988(11) Uani 1 1 d . .
O1 O 0.32307(6) 0.97810(2) 0.08781(4) 0.01361(8) Uani 1 1 d . .
C1 C 0.21122(8) 0.83203(3) 0.15772(7) 0.01643(11) Uani 1 1 d . .
H1 H 0.148268 0.832454 0.095679 0.020 Uiso 1 1 calc R U
C2 C 0.15949(10) 0.81070(3) 0.25392(7) 0.01943(13) Uani 1 1 d . .
H2 H 0.064159 0.797170 0.256410 0.023 Uiso 1 1 calc R U
C3 C 0.25367(11) 0.81007(4) 0.34645(7) 0.02103(14) Uani 1 1 d . .
H3 H 0.221943 0.796581 0.412539 0.025 Uiso 1 1 calc R U
C4 C 0.39588(10) 0.82986(3) 0.33891(6) 0.01826(12) Uani 1 1 d . .
H4 H 0.461044 0.829282 0.399701 0.022 Uiso 1 1 calc R U
C5 C 0.43997(8) 0.85065(3) 0.23903(5) 0.01297(10) Uani 1 1 d . .
C6 C 0.58838(8) 0.87439(3) 0.22582(5) 0.01263(10) Uani 1 1 d . .
C7 C 0.70308(9) 0.86624(3) 0.30332(6) 0.01704(12) Uani 1 1 d . .
H7 H 0.690749 0.843217 0.363683 0.020 Uiso 1 1 calc R U
C8 C 0.83626(9) 0.89297(4) 0.28930(7) 0.02008(13) Uani 1 1 d . .
H8 H 0.914593 0.887826 0.339757 0.024 Uiso 1 1 calc R U
C9 C 0.85054(9) 0.92736(4) 0.19907(7) 0.02146(14) Uani 1 1 d . .
H9 H 0.937331 0.946811 0.189244 0.026 Uiso 1 1 calc R U
C10 C 0.73247(8) 0.93226(4) 0.12333(6) 0.01848(13) Uani 1 1 d . .
H10 H 0.742680 0.954871 0.062093 0.022 Uiso 1 1 calc R U
C11 C 0.57526(8) 0.81227(3) -0.13504(6) 0.01415(10) Uani 1 1 d . .
H11 H 0.649517 0.813336 -0.080317 0.017 Uiso 1 1 calc R U
C12 C 0.60425(8) 0.78700(3) -0.23418(6) 0.01530(11) Uani 1 1 d . .
H12 H 0.695936 0.771653 -0.245602 0.018 Uiso 1 1 calc R U
C13 C 0.49303(8) 0.78520(3) -0.31579(6) 0.01477(11) Uani 1 1 d . .
H13 H 0.509606 0.769126 -0.383337 0.018 Uiso 1 1 calc R U
C14 C 0.35681(8) 0.80773(3) -0.29509(6) 0.01326(10) Uani 1 1 d . .
H14 H 0.280340 0.806355 -0.348048 0.016 Uiso 1 1 calc R U
C15 C 0.33651(7) 0.83249(3) -0.19339(5) 0.01077(9) Uani 1 1 d . .
C16 C 0.19596(7) 0.85971(3) -0.16782(5) 0.01093(9) Uani 1 1 d . .
C17 C 0.06501(8) 0.84772(3) -0.22637(6) 0.01470(11) Uani 1 1 d . .
H17 H 0.061538 0.820023 -0.280257 0.018 Uiso 1 1 calc R U
C18 C -0.06020(8) 0.87771(4) -0.20315(7) 0.01849(13) Uani 1 1 d . .
H18 H -0.148242 0.871032 -0.242422 0.022 Uiso 1 1 calc R U
C19 C -0.05207(9) 0.91776(4) -0.12058(7) 0.02125(14) Uani 1 1 d . .
H19 H -0.134107 0.938756 -0.104075 0.025 Uiso 1 1 calc R U
C20 C 0.08083(8) 0.92590(4) -0.06307(6) 0.01747(12) Uani 1 1 d . .
H20 H 0.085475 0.952051 -0.006354 0.021 Uiso 1 1 calc R U
C21 C 0.39091(8) 1.01353(3) 0.14899(5) 0.01186(10) Uani 1 1 d . .
C22 C 0.35680(8) 1.01465(3) 0.26763(5) 0.01164(9) Uani 1 1 d . .
C23 C 0.25984(8) 0.97535(3) 0.30719(5) 0.01295(10) Uani 1 1 d . .
H23 H 0.217703 0.948290 0.260441 0.016 Uiso 1 1 calc R U
C24 C 0.22548(8) 0.97635(3) 0.41681(6) 0.01500(11) Uani 1 1 d . .
C25 C 0.28766(10) 1.01686(4) 0.48699(6) 0.02111(14) Uani 1 1 d . .
H25 H 0.265225 1.017621 0.560200 0.025 Uiso 1 1 calc R U
C26 C 0.38410(12) 1.05632(4) 0.44615(7) 0.02567(18) Uani 1 1 d . .
H26 H 0.425573 1.083591 0.492750 0.031 Uiso 1 1 calc R U
C27 C 0.41936(10) 1.05566(3) 0.33729(6) 0.01926(13) Uani 1 1 d . .
H27 H 0.483869 1.082216 0.311053 0.023 Uiso 1 1 calc R U
O3 O 0.12770(8) 0.93624(3) 0.44630(5) 0.02294(12) Uani 1 1 d . .
C28 C 0.10072(11) 0.93083(5) 0.55921(7) 0.02541(17) Uani 1 1 d . .
H28A H 0.030388 0.901347 0.568763 0.038 Uiso 1 1 calc R U
H28B H 0.190510 0.921675 0.599360 0.038 Uiso 1 1 calc R U
H28C H 0.063066 0.965832 0.585704 0.038 Uiso 1 1 calc R U
Cl1 Cl 0.89867(2) 0.73694(2) 0.01767(2) 0.01621(3) Uani 1 1 d . .
O4 O 1.05101(7) 0.72746(3) 0.05032(5) 0.02336(12) Uani 1 1 d . .
O5 O 0.81487(10) 0.68836(4) 0.04909(7) 0.0374(2) Uani 1 1 d . .
O6 O 0.88526(8) 0.74367(3) -0.09924(5) 0.02399(12) Uani 1 1 d . .
O7 O 0.84757(11) 0.78650(4) 0.07134(8) 0.0442(3) Uani 1 1 d . .

loop_
_atom_site_aniso_label
_atom_site_aniso_U_11
_atom_site_aniso_U_22
_atom_site_aniso_U_33
_atom_site_aniso_U_23
_atom_site_aniso_U_13
_atom_site_aniso_U_12
Mn1 0.01028(4) 0.01061(4) 0.00899(4) -0.00086(3) -0.00105(3) 0.00042(3)
N2 0.0146(2) 0.0112(2) 0.0139(2) 0.00106(17) 0.00001(17) 0.00012(17)
N1 0.0123(2) 0.0156(2) 0.0121(2) 0.00159(17) -0.00087(17) 0.00087(18)
N3 0.0103(2) 0.0119(2) 0.0132(2) -0.00162(16) -0.00136(16) 0.00124(16)
N4 0.0106(2) 0.0144(2) 0.0128(2) -0.00262(17) -0.00115(16) 0.00242(17)
O2 0.0267(3) 0.0184(2) 0.0151(2) -0.00062(18) 0.0066(2) -0.0067(2)
O1 0.0151(2) 0.0142(2) 0.01140(18) -0.00318(15) -0.00097(15) 0.00223(16)
C1 0.0155(3) 0.0133(3) 0.0205(3) 0.0017(2) 0.0010(2) -0.0013(2)
C2 0.0203(3) 0.0149(3) 0.0237(3) 0.0009(2) 0.0073(3) -0.0013(2)
C3 0.0291(4) 0.0172(3) 0.0176(3) 0.0003(2) 0.0089(3) -0.0023(3)
C4 0.0262(3) 0.0164(3) 0.0124(2) 0.0007(2) 0.0027(2) -0.0011(3)
C5 0.0167(3) 0.0107(2) 0.0115(2) -0.00001(18) 0.00072(19) 0.0012(2)
C6 0.0152(3) 0.0120(2) 0.0105(2) -0.00077(18) -0.00128(18) 0.00275(19)
C7 0.0191(3) 0.0185(3) 0.0130(2) 0.0005(2) -0.0040(2) 0.0042(2)
C8 0.0166(3) 0.0261(4) 0.0169(3) -0.0021(3) -0.0059(2) 0.0046(3)
C9 0.0127(3) 0.0305(4) 0.0207(3) 0.0013(3) -0.0036(2) -0.0007(3)
C10 0.0122(3) 0.0265(4) 0.0165(3) 0.0037(2) -0.0014(2) -0.0012(2)
C11 0.0115(2) 0.0140(3) 0.0168(3) -0.0022(2) -0.00110(19) 0.00239(19)
C12 0.0135(3) 0.0142(3) 0.0183(3) -0.0017(2) 0.0019(2) 0.0024(2)
C13 0.0164(3) 0.0133(3) 0.0148(3) -0.0025(2) 0.0030(2) 0.0005(2)
C14 0.0138(2) 0.0132(2) 0.0127(2) -0.00223(19) 0.00014(19) -0.00064(19)
C15 0.0103(2) 0.0103(2) 0.0116(2) -0.00100(17) -0.00056(17) -0.00019(17)
C16 0.0099(2) 0.0116(2) 0.0112(2) -0.00029(17) -0.00063(17) -0.00009(18)
C17 0.0112(2) 0.0178(3) 0.0149(2) -0.0017(2) -0.00210(19) -0.0009(2)
C18 0.0102(2) 0.0266(4) 0.0184(3) -0.0020(3) -0.0020(2) 0.0006(2)
C19 0.0114(3) 0.0311(4) 0.0209(3) -0.0054(3) -0.0017(2) 0.0066(3)
C20 0.0127(3) 0.0225(3) 0.0171(3) -0.0057(2) -0.0008(2) 0.0052(2)
C21 0.0144(2) 0.0106(2) 0.0106(2) -0.00060(17) 0.00108(18) 0.00208(19)
C22 0.0143(2) 0.0105(2) 0.0101(2) -0.00102(17) 0.00049(18) 0.00007(18)
C23 0.0147(3) 0.0131(2) 0.0111(2) -0.00143(18) 0.00083(19) -0.0012(2)
C24 0.0171(3) 0.0158(3) 0.0123(2) 0.0002(2) 0.0024(2) -0.0015(2)
C25 0.0284(4) 0.0237(3) 0.0115(3) -0.0041(2) 0.0041(2) -0.0059(3)
C26 0.0374(5) 0.0257(4) 0.0143(3) -0.0084(3) 0.0048(3) -0.0137(3)
C27 0.0266(4) 0.0172(3) 0.0143(3) -0.0045(2) 0.0038(2) -0.0084(3)
O3 0.0275(3) 0.0250(3) 0.0169(2) 0.0006(2) 0.0073(2) -0.0101(2)
C28 0.0273(4) 0.0313(4) 0.0181(3) 0.0070(3) 0.0063(3) -0.0034(3)
Cl1 0.01518(7) 0.01961(7) 0.01354(6) -0.00344(5) -0.00235(5) 0.00296(5)
O4 0.0169(2) 0.0327(3) 0.0199(3) 0.0015(2) -0.0044(2) 0.0046(2)
O5 0.0351(4) 0.0506(5) 0.0270(3) 0.0019(3) 0.0062(3) -0.0209(4)
O6 0.0273(3) 0.0295(3) 0.0145(2) 0.0026(2) -0.0055(2) 0.0026(2)
O7 0.0480(5) 0.0454(5) 0.0378(4) -0.0247(4) -0.0136(4) 0.0281(4)

loop_
_atom_type_symbol
_atom_type_description
_atom_type_scat_dispersion_real
_atom_type_scat_dispersion_imag
_atom_type_scat_source
C C 0.0033 0.0016 'International Tables Vol C Tables 4.2.6.8 and 6.1.1.4'
H H 0.0000 0.0000 'International Tables Vol C Tables 4.2.6.8 and 6.1.1.4'
Cl Cl 0.1484 0.1585 'International Tables Vol C Tables 4.2.6.8 and 6.1.1.4'
Mn Mn 0.3368 0.7283 'International Tables Vol C Tables 4.2.6.8 and 6.1.1.4'
N N 0.0061 0.0033 'International Tables Vol C Tables 4.2.6.8 and 6.1.1.4'
O O 0.0106 0.0060 'International Tables Vol C Tables 4.2.6.8 and 6.1.1.4'

loop_
_geom_angle_atom_site_label_1
_geom_angle_atom_site_label_2
_geom_angle_atom_site_label_3
_geom_angle
_geom_angle_site_symmetry_1
O2 Mn1 O1 98.58(2) .
O2 Mn1 N4 94.30(3) .
O1 Mn1 N4 87.30(2) .
O2 Mn1 N1 99.71(3) .
O1 Mn1 N1 90.76(2) .
N4 Mn1 N1 165.99(2) .
O2 Mn1 N2 169.74(3) .
O1 Mn1 N2 88.44(2) .
N4 Mn1 N2 93.48(2) .
N1 Mn1 N2 72.58(2) .
O2 Mn1 N3 79.52(2) .
O1 Mn1 N3 159.77(2) .
N4 Mn1 N3 72.84(2) .
N1 Mn1 N3 109.44(2) .
N2 Mn1 N3 96.45(2) .
C1 N2 C5 118.55(6) .
C1 N2 Mn1 123.61(5) .
C5 N2 Mn1 116.14(5) .
C10 N1 C6 118.66(6) .
C10 N1 Mn1 123.63(5) .
C6 N1 Mn1 117.67(5) .
C11 N3 C15 118.31(6) .
C11 N3 Mn1 123.24(5) .
C15 N3 Mn1 113.84(4) .
C20 N4 C16 118.53(6) .
C20 N4 Mn1 123.90(5) .
C16 N4 Mn1 117.54(4) .
C21 O2 Mn1 150.89(5) 3_675
C21 O1 Mn1 126.18(5) .
N2 C1 C2 123.23(7) .
N2 C1 H1 118.4 .
C2 C1 H1 118.4 .
C1 C2 C3 118.30(8) .
C1 C2 H2 120.8 .
C3 C2 H2 120.8 .
C2 C3 C4 119.07(7) .
C2 C3 H3 120.5 .
C4 C3 H3 120.5 .
C3 C4 C5 119.26(7) .
C3 C4 H4 120.4 .
C5 C4 H4 120.4 .
N2 C5 C4 121.56(7) .
N2 C5 C6 116.12(6) .
C4 C5 C6 122.28(6) .
N1 C6 C7 121.78(7) .
N1 C6 C5 115.94(6) .
C7 C6 C5 122.27(6) .
C8 C7 C6 119.11(7) .
C8 C7 H7 120.4 .
C6 C7 H7 120.4 .
C9 C8 C7 118.98(7) .
C9 C8 H8 120.5 .
C7 C8 H8 120.5 .
C8 C9 C10 118.72(8) .
C8 C9 H9 120.6 .
C10 C9 H9 120.6 .
N1 C10 C9 122.63(7) .
N1 C10 H10 118.7 .
C9 C10 H10 118.7 .
N3 C11 C12 123.01(6) .
N3 C11 H11 118.5 .
C12 C11 H11 118.5 .
C13 C12 C11 118.48(7) .
C13 C12 H12 120.8 .
C11 C12 H12 120.8 .
C14 C13 C12 119.10(6) .
C14 C13 H13 120.4 .
C12 C13 H13 120.4 .
C13 C14 C15 118.94(6) .
C13 C14 H14 120.5 .
C15 C14 H14 120.5 .
N3 C15 C14 122.13(6) .
N3 C15 C16 116.14(6) .
C14 C15 C16 121.67(6) .
N4 C16 C17 121.81(6) .
N4 C16 C15 115.98(6) .
C17 C16 C15 122.19(6) .
C18 C17 C16 119.06(7) .
C18 C17 H17 120.5 .
C16 C17 H17 120.5 .
C19 C18 C17 119.01(7) .
C19 C18 H18 120.5 .
C17 C18 H18 120.5 .
C18 C19 C20 118.67(7) .
C18 C19 H19 120.7 .
C20 C19 H19 120.7 .
N4 C20 C19 122.84(7) .
N4 C20 H20 118.6 .
C19 C20 H20 118.6 .
O2 C21 O1 124.85(6) 3_675
O2 C21 C22 117.39(6) 3_675
O1 C21 C22 117.74(6) .
C23 C22 C27 120.11(6) .
C23 C22 C21 119.51(6) .
C27 C22 C21 120.36(6) .
C22 C23 C24 120.19(6) .
C22 C23 H23 119.9 .
C24 C23 H23 119.9 .
O3 C24 C25 124.69(7) .
O3 C24 C23 115.14(7) .
C25 C24 C23 120.16(7) .
C24 C25 C26 119.11(7) .
C24 C25 H25 120.4 .
C26 C25 H25 120.4 .
C27 C26 C25 121.24(7) .
C27 C26 H26 119.4 .
C25 C26 H26 119.4 .
C26 C27 C22 119.18(7) .
C26 C27 H27 120.4 .
C22 C27 H27 120.4 .
C24 O3 C28 117.86(7) .
O3 C28 H28A 109.5 .
O3 C28 H28B 109.5 .
H28A C28 H28B 109.5 .
O3 C28 H28C 109.5 .
H28A C28 H28C 109.5 .
H28B C28 H28C 109.5 .
O7 Cl1 O6 110.60(5) .
O7 Cl1 O5 109.90(7) .
O6 Cl1 O5 109.46(5) .
O7 Cl1 O4 109.32(5) .
O6 Cl1 O4 108.98(4) .
O5 Cl1 O4 108.55(5) .

loop_
_geom_bond_atom_site_label_1
_geom_bond_atom_site_label_2
_geom_bond_distance
_geom_bond_site_symmetry_2
Mn1 O2 2.1093(6) .
Mn1 O1 2.1342(5) .
Mn1 N4 2.2375(6) .
Mn1 N1 2.2507(6) .
Mn1 N2 2.2855(6) .
Mn1 N3 2.3068(6) .
N2 C1 1.3416(10) .
N2 C5 1.3483(9) .
N1 C10 1.3390(10) .
N1 C6 1.3507(9) .
N3 C11 1.3437(9) .
N3 C15 1.3485(9) .
N4 C20 1.3405(9) .
N4 C16 1.3492(9) .
O2 C21 1.2521(9) 3_675
O1 C21 1.2662(8) .
C1 C2 1.3866(11) .
C1 H1 0.9300 .
C2 C3 1.3885(13) .
C2 H2 0.9300 .
C3 C4 1.3886(13) .
C3 H3 0.9300 .
C4 C5 1.3967(10) .
C4 H4 0.9300 .
C5 C6 1.4841(10) .
C6 C7 1.3920(10) .
C7 C8 1.3898(12) .
C7 H7 0.9300 .
C8 C9 1.3842(13) .
C8 H8 0.9300 .
C9 C10 1.3923(11) .
C9 H9 0.9300 .
C10 H10 0.9300 .
C11 C12 1.3912(10) .
C11 H11 0.9300 .
C12 C13 1.3901(11) .
C12 H12 0.9300 .
C13 C14 1.3890(10) .
C13 H13 0.9300 .
C14 C15 1.3975(9) .
C14 H14 0.9300 .
C15 C16 1.4841(9) .
C16 C17 1.3931(9) .
C17 C18 1.3878(11) .
C17 H17 0.9300 .
C18 C19 1.3858(12) .
C18 H18 0.9300 .
C19 C20 1.3865(11) .
C19 H19 0.9300 .
C20 H20 0.9300 .
C21 C22 1.5017(9) .
C22 C23 1.3886(10) .
C22 C27 1.3962(10) .
C23 C24 1.3943(10) .
C23 H23 0.9300 .
C24 O3 1.3649(10) .
C24 C25 1.3904(11) .
C25 C26 1.3941(13) .
C25 H25 0.9300 .
C26 C27 1.3875(11) .
C26 H26 0.9300 .
C27 H27 0.9300 .
O3 C28 1.4228(11) .
C28 H28A 0.9600 .
C28 H28B 0.9600 .
C28 H28C 0.9600 .
Cl1 O7 1.4345(8) .
Cl1 O6 1.4401(7) .
Cl1 O5 1.4446(9) .
Cl1 O4 1.4464(7) .
